data_4027311
loop_
_publ_author_name
'Sonja Geib'
'Susanne C. Martens'
'Ute Zschieschang'
'Florian Lombeck'
'Hubert Wadepohl'
'Hagen Klauk'
'Lutz H. Gade'

_publ_section_title
;
 1,3,6,8-Tetraazapyrenes: Synthesis, Solid-State Structures, and
 Properties as Redox-Active Materials
;
_journal_name_full 'Journal of Organic Chemistry'
_journal_page_first 6107
_journal_page_last 6116
_journal_paper_doi 10.1021/jo300894p
_journal_volume 77
_journal_year 2012
_chemical_formula_sum 'C14 H2 Br2 F6 N4'
_chemical_formula_weight 500.02
_space_group_IT_number 2
_symmetry_cell_setting triclinic
_symmetry_Int_Tables_number 2
_symmetry_space_group_name_Hall '-P 1'
_symmetry_space_group_name_H-M 'P -1'
_atom_sites_solution_hydrogens geom
_atom_sites_solution_primary dual
_atom_sites_solution_secondary difmap
_audit_block_code ga_sh6
_audit_creation_method SHELXL-97
_cell_angle_alpha 73.939(14)
_cell_angle_beta 81.900(9)
_cell_angle_gamma 84.005(10)
_cell_formula_units_Z 3
_cell_length_a 9.554(5)
_cell_length_b 10.669(6)
_cell_length_c 10.996(5)
_cell_measurement_reflns_used 8086
_cell_measurement_temperature 100(2)
_cell_measurement_theta_max 32.11
_cell_measurement_theta_min 2.38
_cell_volume 1063.8(10)
_computing_cell_refinement
;
SAINT (Bruker AXS, 1997-2008). Includes estimated systematic errors
 of the unit cell constants from Monte Carlo simulations.
;
_computing_data_collection 'SMART-5.631 (Bruker AXS, 2003)'
_computing_data_reduction 'SAINT (Bruker AXS, 1997-2008); SADABS (Bruker AXS, 2008)'
_computing_publication_material 'SHELXL-97 (Sheldrick, 1997)'
_computing_structure_refinement 'SHELXL-97 (Sheldrick, 1997)'
_computing_structure_solution 'SUPERFLIP (Palatinus, 2007-2009)'
_diffrn_ambient_environment 'perfluoro polyether oil'
_diffrn_ambient_temperature 100(2)
_diffrn_detector 'CCD plate'
_diffrn_detector_area_resol_mean 8.19
_diffrn_detector_type CCD-PXL-KAF2
_diffrn_measured_fraction_theta_full 0.995
_diffrn_measured_fraction_theta_max 0.923
_diffrn_measurement_device 'three-circle diffractometer'
_diffrn_measurement_device_type 'Bruker AXS Smart 1000'
_diffrn_measurement_method '\f- and \w-scans'
_diffrn_measurement_specimen_support 'polyimid foil'
_diffrn_radiation_monochromator graphite
_diffrn_radiation_probe x-ray
_diffrn_radiation_type MoK\a
_diffrn_radiation_wavelength 0.71073
_diffrn_reflns_av_R_equivalents 0.0305
_diffrn_reflns_av_sigmaI/netI 0.0231
_diffrn_reflns_limit_h_max 14
_diffrn_reflns_limit_h_min -13
_diffrn_reflns_limit_k_max 15
_diffrn_reflns_limit_k_min -14
_diffrn_reflns_limit_l_max 16
_diffrn_reflns_limit_l_min 0
_diffrn_reflns_number 26515
_diffrn_reflns_theta_full 30.03
_diffrn_reflns_theta_max 32.26
_diffrn_reflns_theta_min 1.94
_diffrn_source 'fine-focus sealed tube'
_exptl_absorpt_coefficient_mu 5.795
_exptl_absorpt_correction_T_max 0.4346
_exptl_absorpt_correction_T_min 0.2715
_exptl_absorpt_correction_type multi-scan
_exptl_absorpt_process_details
;
multi-scan from symmetry-related measurements (Blessing 1995)
SADABS (Sheldrick & Bruker AXS, 2004-2008)
;
_exptl_crystal_colour yellow
_exptl_crystal_density_diffrn 2.341
_exptl_crystal_description block
_exptl_crystal_F_000 714
_exptl_crystal_size_max 0.30
_exptl_crystal_size_mid 0.30
_exptl_crystal_size_min 0.20
_refine_diff_density_max 0.851
_refine_diff_density_min -0.598
_refine_diff_density_rms 0.092
_refine_ls_abs_structure_details 'Flack H D (1983), Acta Cryst. A39, 876-881'
_refine_ls_extinction_method none
_refine_ls_goodness_of_fit_ref 1.105
_refine_ls_hydrogen_treatment constr
_refine_ls_matrix_type full
_refine_ls_number_parameters 352
_refine_ls_number_reflns 6987
_refine_ls_number_restraints 0
_refine_ls_restrained_S_all 1.105
_refine_ls_R_factor_all 0.0309
_refine_ls_R_factor_gt 0.0254
_refine_ls_shift/su_max 0.002
_refine_ls_shift/su_mean 0.000
_refine_ls_structure_factor_coef Fsqd
_refine_ls_weighting_details 'calc w=1/[\s^2^(Fo^2^)+(0.0233P)^2^+1.2673P] where P=(Fo^2^+2Fc^2^)/3'
_refine_ls_weighting_scheme calc
_refine_ls_wR_factor_gt 0.0635
_refine_ls_wR_factor_ref 0.0657
_reflns_number_gt 6207
_reflns_number_total 6987
_reflns_threshold_expression >2sigma(I)
_cod_data_source_file jo300894p_si_002_08.cif
_cod_data_source_block ga_sh6
_cod_database_code 4027311
_audit_block_refno 1139

loop_
_symmetry_equiv_pos_as_xyz
'x, y, z'
'-x, -y, -z'

loop_
_atom_site_label
_atom_site_type_symbol
_atom_site_fract_x
_atom_site_fract_y
_atom_site_fract_z
_atom_site_U_iso_or_equiv
_atom_site_adp_type
_atom_site_occupancy
_atom_site_symmetry_multiplicity
_atom_site_calc_flag
_atom_site_refinement_flags
Br1 Br 0.126161(18) 0.510478(16) 0.660947(17) 0.01307(4) Uani 1 1 d .
Br2 Br -0.166410(18) -0.244516(16) 0.677194(17) 0.01378(4) Uani 1 1 d .
F1 F -0.40001(13) 0.51208(12) 0.77824(12) 0.0218(2) Uani 1 1 d .
F2 F -0.39769(14) 0.55884(12) 0.57518(12) 0.0249(3) Uani 1 1 d .
F3 F -0.53385(12) 0.41496(11) 0.69718(13) 0.0211(2) Uani 1 1 d .
F4 F 0.44919(14) -0.19566(14) 0.75896(13) 0.0283(3) Uani 1 1 d .
F5 F 0.46752(14) -0.15334(14) 0.55588(13) 0.0291(3) Uani 1 1 d .
F6 F 0.34078(13) -0.30703(12) 0.67206(17) 0.0346(4) Uani 1 1 d .
N1 N -0.15921(16) 0.39796(14) 0.67216(15) 0.0125(3) Uani 1 1 d .
N2 N -0.32376(16) 0.24127(14) 0.66995(15) 0.0130(3) Uani 1 1 d .
N3 N 0.28719(16) 0.02954(14) 0.65417(15) 0.0125(3) Uani 1 1 d .
N4 N 0.12369(16) -0.13268(14) 0.66391(15) 0.0128(3) Uani 1 1 d .
C1 C -0.05038(18) 0.30996(16) 0.66379(16) 0.0112(3) Uani 1 1 d .
C2 C 0.09470(17) 0.34067(16) 0.65817(16) 0.0108(3) Uani 1 1 d .
C3 C 0.20494(18) 0.25081(16) 0.65242(17) 0.0122(3) Uani 1 1 d .
H3 H 0.2993 0.2744 0.6465 0.015 Uiso 1 1 calc R
C4 C 0.17873(18) 0.11966(16) 0.65531(16) 0.0110(3) Uani 1 1 d .
C5 C 0.03818(18) 0.08738(16) 0.65949(16) 0.0107(3) Uani 1 1 d .
C6 C 0.01501(18) -0.04152(16) 0.66355(16) 0.0113(3) Uani 1 1 d .
C7 C -0.13057(18) -0.07220(16) 0.66759(16) 0.0119(3) Uani 1 1 d .
C8 C -0.24020(18) 0.02062(17) 0.66588(17) 0.0133(3) Uani 1 1 d .
H8 H -0.3340 -0.0012 0.6655 0.016 Uiso 1 1 calc R
C9 C -0.21446(18) 0.15138(16) 0.66459(17) 0.0117(3) Uani 1 1 d .
C10 C -0.07448(18) 0.18258(16) 0.66164(17) 0.0115(3) Uani 1 1 d .
C11 C -0.28758(18) 0.35644(16) 0.67434(17) 0.0125(3) Uani 1 1 d .
C13 C 0.25084(18) -0.08957(17) 0.65953(17) 0.0127(3) Uani 1 1 d .
C14 C -0.40675(19) 0.46118(18) 0.68159(18) 0.0144(3) Uani 1 1 d .
C15 C 0.37797(19) -0.18842(17) 0.66114(19) 0.0155(3) Uani 1 1 d .
Br51 Br -0.851213(18) 0.876649(16) 0.992734(18) 0.01459(4) Uani 1 1 d .
F51 F -0.61880(14) 0.07470(12) 1.07495(12) 0.0258(3) Uani 1 1 d .
F52 F -0.62002(13) 0.12757(12) 0.87229(12) 0.0216(2) Uani 1 1 d .
F53 F -0.48487(12) 0.22130(12) 0.95538(13) 0.0228(3) Uani 1 1 d .
N51 N -0.86033(16) 0.23563(15) 0.98989(15) 0.0130(3) Uani 1 1 d .
N52 N -0.69452(16) 0.39477(15) 0.98174(15) 0.0132(3) Uani 1 1 d .
C51 C -0.88534(18) 0.70609(17) 0.99396(17) 0.0123(3) Uani 1 1 d .
C52 C -0.77546(18) 0.61448(17) 0.98860(17) 0.0128(3) Uani 1 1 d .
H52 H -0.6808 0.6367 0.9842 0.015 Uiso 1 1 calc R
C53 C -0.80315(18) 0.48433(17) 0.98964(16) 0.0118(3) Uani 1 1 d .
C54 C -0.94386(17) 0.45247(16) 0.99739(16) 0.0112(3) Uani 1 1 d .
C55 C -0.96847(18) 0.32475(17) 0.99815(17) 0.0116(3) Uani 1 1 d .
C61 C -0.73165(18) 0.27847(17) 0.98166(17) 0.0129(3) Uani 1 1 d .
C62 C -0.61165(18) 0.17515(17) 0.97058(18) 0.0136(3) Uani 1 1 d .

loop_
_atom_site_aniso_label
_atom_site_aniso_U_11
_atom_site_aniso_U_22
_atom_site_aniso_U_33
_atom_site_aniso_U_23
_atom_site_aniso_U_13
_atom_site_aniso_U_12
Br1 0.01259(8) 0.00993(7) 0.01773(8) -0.00480(6) -0.00162(6) -0.00263(5)
Br2 0.01309(8) 0.01016(8) 0.01872(9) -0.00398(6) -0.00182(6) -0.00338(6)
F1 0.0178(5) 0.0237(6) 0.0291(6) -0.0163(5) -0.0049(5) 0.0036(4)
F2 0.0236(6) 0.0183(6) 0.0245(6) 0.0028(5) 0.0019(5) 0.0066(5)
F3 0.0091(5) 0.0185(5) 0.0378(7) -0.0106(5) -0.0031(5) -0.0009(4)
F4 0.0232(6) 0.0329(7) 0.0317(7) -0.0128(6) -0.0140(5) 0.0112(5)
F5 0.0214(6) 0.0300(7) 0.0282(7) -0.0040(5) 0.0085(5) 0.0071(5)
F6 0.0148(6) 0.0125(5) 0.0794(12) -0.0175(6) -0.0058(6) 0.0007(4)
N1 0.0104(6) 0.0119(6) 0.0157(7) -0.0041(5) -0.0018(5) -0.0010(5)
N2 0.0112(6) 0.0118(6) 0.0164(7) -0.0039(5) -0.0014(5) -0.0020(5)
N3 0.0104(6) 0.0104(6) 0.0167(7) -0.0036(5) -0.0012(5) -0.0008(5)
N4 0.0114(6) 0.0110(6) 0.0160(7) -0.0034(5) -0.0019(5) -0.0010(5)
C1 0.0102(7) 0.0097(7) 0.0136(7) -0.0023(6) -0.0017(6) -0.0014(5)
C2 0.0091(7) 0.0113(7) 0.0127(7) -0.0045(6) -0.0006(5) -0.0015(5)
C3 0.0094(7) 0.0107(7) 0.0169(8) -0.0033(6) -0.0019(6) -0.0026(5)
C4 0.0090(7) 0.0115(7) 0.0126(7) -0.0033(6) -0.0007(5) -0.0025(5)
C5 0.0095(7) 0.0095(7) 0.0134(7) -0.0029(6) -0.0020(6) -0.0015(5)
C6 0.0091(7) 0.0116(7) 0.0133(7) -0.0027(6) -0.0013(6) -0.0022(5)
C7 0.0119(7) 0.0112(7) 0.0129(7) -0.0022(6) -0.0021(6) -0.0044(6)
C8 0.0115(7) 0.0126(7) 0.0159(8) -0.0041(6) -0.0007(6) -0.0018(6)
C9 0.0100(7) 0.0113(7) 0.0134(7) -0.0021(6) -0.0016(6) -0.0020(5)
C10 0.0087(7) 0.0115(7) 0.0143(7) -0.0036(6) -0.0008(6) -0.0018(5)
C11 0.0104(7) 0.0106(7) 0.0157(8) -0.0035(6) -0.0005(6) 0.0007(5)
C13 0.0107(7) 0.0113(7) 0.0159(8) -0.0036(6) -0.0014(6) -0.0005(5)
C14 0.0105(7) 0.0148(7) 0.0181(8) -0.0046(6) -0.0009(6) -0.0016(6)
C15 0.0106(7) 0.0111(7) 0.0245(9) -0.0042(6) -0.0012(6) -0.0022(6)
Br51 0.01227(8) 0.01189(8) 0.02058(9) -0.00542(6) -0.00184(6) -0.00240(6)
F51 0.0257(6) 0.0209(6) 0.0217(6) 0.0035(5) 0.0016(5) 0.0079(5)
F52 0.0196(6) 0.0247(6) 0.0249(6) -0.0149(5) -0.0061(5) 0.0055(4)
F53 0.0095(5) 0.0217(6) 0.0402(7) -0.0137(5) -0.0031(5) 0.0000(4)
N51 0.0095(6) 0.0135(6) 0.0162(7) -0.0045(5) -0.0016(5) -0.0005(5)
N52 0.0107(6) 0.0130(6) 0.0157(7) -0.0035(5) -0.0012(5) -0.0005(5)
C51 0.0109(7) 0.0113(7) 0.0148(8) -0.0033(6) -0.0014(6) -0.0023(6)
C52 0.0096(7) 0.0132(7) 0.0153(8) -0.0029(6) -0.0014(6) -0.0024(6)
C53 0.0105(7) 0.0125(7) 0.0123(7) -0.0030(6) -0.0013(6) -0.0008(6)
C54 0.0095(7) 0.0114(7) 0.0127(7) -0.0030(6) -0.0009(6) -0.0015(6)
C55 0.0094(7) 0.0120(7) 0.0134(7) -0.0031(6) -0.0013(6) -0.0013(5)
C61 0.0097(7) 0.0141(7) 0.0148(8) -0.0041(6) -0.0009(6) -0.0005(6)
C62 0.0099(7) 0.0137(7) 0.0168(8) -0.0040(6) -0.0018(6) 0.0005(6)

loop_
_atom_type_symbol
_atom_type_description
_atom_type_scat_dispersion_real
_atom_type_scat_dispersion_imag
_atom_type_scat_source
C C 0.0033 0.0016 'International Tables Vol C Tables 4.2.6.8 and 6.1.1.4'
H H 0.0000 0.0000 'International Tables Vol C Tables 4.2.6.8 and 6.1.1.4'
Br Br -0.2901 2.4595 'International Tables Vol C Tables 4.2.6.8 and 6.1.1.4'
F F 0.0171 0.0103 'International Tables Vol C Tables 4.2.6.8 and 6.1.1.4'
N N 0.0061 0.0033 'International Tables Vol C Tables 4.2.6.8 and 6.1.1.4'

loop_
_geom_angle_atom_site_label_1
_geom_angle_atom_site_label_2
_geom_angle_atom_site_label_3
_geom_angle
_geom_angle_site_symmetry_1
_geom_angle_site_symmetry_3
C1 N1 C11 115.24(15) . .
C11 N2 C9 114.79(15) . .
C13 N3 C4 115.03(15) . .
C13 N4 C6 114.61(15) . .
N1 C1 C10 120.42(16) . .
N1 C1 C2 121.82(15) . .
C10 C1 C2 117.76(15) . .
C3 C2 C1 121.91(15) . .
C3 C2 Br1 120.51(13) . .
C1 C2 Br1 117.57(12) . .
C2 C3 C4 119.85(16) . .
C2 C3 H3 120.1 . .
C4 C3 H3 120.1 . .
N3 C4 C5 120.68(15) . .
N3 C4 C3 119.93(15) . .
C5 C4 C3 119.39(15) . .
C10 C5 C6 121.56(16) . .
C10 C5 C4 120.04(16) . .
C6 C5 C4 118.39(15) . .
N4 C6 C5 121.04(15) . .
N4 C6 C7 121.63(15) . .
C5 C6 C7 117.32(15) . .
C8 C7 C6 121.49(16) . .
C8 C7 Br2 119.89(13) . .
C6 C7 Br2 118.61(12) . .
C7 C8 C9 120.27(16) . .
C7 C8 H8 119.9 . .
C9 C8 H8 119.9 . .
N2 C9 C10 120.75(16) . .
N2 C9 C8 120.23(16) . .
C10 C9 C8 119.00(15) . .
C5 C10 C9 120.31(16) . .
C5 C10 C1 120.98(16) . .
C9 C10 C1 118.69(15) . .
N2 C11 N1 130.08(16) . .
N2 C11 C14 117.04(16) . .
N1 C11 C14 112.89(15) . .
N4 C13 N3 130.23(16) . .
N4 C13 C15 117.13(15) . .
N3 C13 C15 112.64(15) . .
F3 C14 F1 107.60(15) . .
F3 C14 F2 107.90(15) . .
F1 C14 F2 107.27(16) . .
F3 C14 C11 112.20(15) . .
F1 C14 C11 111.19(15) . .
F2 C14 C11 110.47(15) . .
F6 C15 F5 108.43(17) . .
F6 C15 F4 107.33(16) . .
F5 C15 F4 107.02(16) . .
F6 C15 C13 112.32(15) . .
F5 C15 C13 110.92(15) . .
F4 C15 C13 110.61(15) . .
C61 N51 C55 114.87(16) . .
C61 N52 C53 114.95(15) . .
C52 C51 C55 121.53(16) . 2_367
C52 C51 Br51 120.49(13) . .
C55 C51 Br51 117.97(12) 2_367 .
C51 C52 C53 119.89(16) . .
C51 C52 H52 120.1 . .
C53 C52 H52 120.1 . .
N52 C53 C54 120.69(16) . .
N52 C53 C52 119.84(16) . .
C54 C53 C52 119.46(15) . .
C54 C54 C55 121.3(2) 2_367 .
C54 C54 C53 120.2(2) 2_367 .
C55 C54 C53 118.51(15) . .
N51 C55 C54 120.83(16) . .
N51 C55 C51 121.54(16) . 2_367
C54 C55 C51 117.62(15) . 2_367
N52 C61 N51 130.14(16) . .
N52 C61 C62 116.54(15) . .
N51 C61 C62 113.32(16) . .
F53 C62 F52 107.85(15) . .
F53 C62 F51 107.68(15) . .
F52 C62 F51 107.08(15) . .
F53 C62 C61 112.50(15) . .
F52 C62 C61 110.89(15) . .
F51 C62 C61 110.62(15) . .

loop_
_geom_bond_atom_site_label_1
_geom_bond_atom_site_label_2
_geom_bond_distance
_geom_bond_site_symmetry_2
Br1 C2 1.8763(19) .
Br2 C7 1.8768(19) .
F1 C14 1.332(2) .
F2 C14 1.333(2) .
F3 C14 1.329(2) .
F4 C15 1.332(2) .
F5 C15 1.327(2) .
F6 C15 1.319(2) .
N1 C1 1.337(2) .
N1 C11 1.342(2) .
N2 C11 1.326(2) .
N2 C9 1.348(2) .
N3 C13 1.336(2) .
N3 C4 1.339(2) .
N4 C13 1.333(2) .
N4 C6 1.346(2) .
C1 C10 1.409(2) .
C1 C2 1.446(2) .
C2 C3 1.355(2) .
C3 C4 1.438(2) .
C3 H3 0.9500 .
C4 C5 1.412(2) .
C5 C10 1.403(2) .
C5 C6 1.403(2) .
C6 C7 1.454(2) .
C7 C8 1.363(2) .
C8 C9 1.438(2) .
C8 H8 0.9500 .
C9 C10 1.405(2) .
C11 C14 1.520(2) .
C13 C15 1.522(2) .
Br51 C51 1.878(2) .
F51 C62 1.335(2) .
F52 C62 1.330(2) .
F53 C62 1.326(2) .
N51 C61 1.339(2) .
N51 C55 1.340(2) .
N52 C61 1.326(2) .
N52 C53 1.346(2) .
C51 C52 1.364(2) .
C51 C55 1.453(2) 2_367
C52 C53 1.437(3) .
C52 H52 0.9500 .
C53 C54 1.406(2) .
C54 C54 1.404(3) 2_367
C54 C55 1.404(2) .
C55 C51 1.453(2) 2_367
C61 C62 1.522(3) .

loop_
_geom_torsion_atom_site_label_1
_geom_torsion_atom_site_label_2
_geom_torsion_atom_site_label_3
_geom_torsion_atom_site_label_4
_geom_torsion
_geom_torsion_site_symmetry_1
_geom_torsion_site_symmetry_4
C11 N1 C1 C10 -1.8(2) . .
C11 N1 C1 C2 178.89(16) . .
N1 C1 C2 C3 178.57(17) . .
C10 C1 C2 C3 -0.7(3) . .
N1 C1 C2 Br1 -0.8(2) . .
C10 C1 C2 Br1 179.96(13) . .
C1 C2 C3 C4 -1.7(3) . .
Br1 C2 C3 C4 177.61(13) . .
C13 N3 C4 C5 -1.1(2) . .
C13 N3 C4 C3 178.79(16) . .
C2 C3 C4 N3 -177.65(17) . .
C2 C3 C4 C5 2.3(3) . .
N3 C4 C5 C10 179.50(17) . .
C3 C4 C5 C10 -0.4(3) . .
N3 C4 C5 C6 0.6(3) . .
C3 C4 C5 C6 -179.37(16) . .
C13 N4 C6 C5 -0.3(2) . .
C13 N4 C6 C7 179.82(16) . .
C10 C5 C6 N4 -178.71(17) . .
C4 C5 C6 N4 0.2(3) . .
C10 C5 C6 C7 1.2(3) . .
C4 C5 C6 C7 -179.90(16) . .
N4 C6 C7 C8 -179.30(17) . .
C5 C6 C7 C8 0.8(3) . .
N4 C6 C7 Br2 1.4(2) . .
C5 C6 C7 Br2 -178.50(13) . .
C6 C7 C8 C9 -2.2(3) . .
Br2 C7 C8 C9 177.07(13) . .
C11 N2 C9 C10 -1.1(2) . .
C11 N2 C9 C8 176.89(16) . .
C7 C8 C9 N2 -176.36(17) . .
C7 C8 C9 C10 1.7(3) . .
C6 C5 C10 C9 -1.7(3) . .
C4 C5 C10 C9 179.40(16) . .
C6 C5 C10 C1 176.88(16) . .
C4 C5 C10 C1 -2.0(3) . .
N2 C9 C10 C5 178.30(17) . .
C8 C9 C10 C5 0.2(3) . .
N2 C9 C10 C1 -0.3(3) . .
C8 C9 C10 C1 -178.35(16) . .
N1 C1 C10 C5 -176.69(17) . .
C2 C1 C10 C5 2.6(3) . .
N1 C1 C10 C9 1.9(3) . .
C2 C1 C10 C9 -178.82(16) . .
C9 N2 C11 N1 1.2(3) . .
C9 N2 C11 C14 -179.51(16) . .
C1 N1 C11 N2 0.3(3) . .
C1 N1 C11 C14 -179.00(15) . .
C6 N4 C13 N3 -0.4(3) . .
C6 N4 C13 C15 179.35(16) . .
C4 N3 C13 N4 1.1(3) . .
C4 N3 C13 C15 -178.63(16) . .
N2 C11 C14 F3 7.2(2) . .
N1 C11 C14 F3 -173.38(16) . .
N2 C11 C14 F1 127.81(17) . .
N1 C11 C14 F1 -52.8(2) . .
N2 C11 C14 F2 -113.20(18) . .
N1 C11 C14 F2 66.2(2) . .
N4 C13 C15 F6 -2.6(3) . .
N3 C13 C15 F6 177.22(17) . .
N4 C13 C15 F5 118.94(18) . .
N3 C13 C15 F5 -61.3(2) . .
N4 C13 C15 F4 -122.47(18) . .
N3 C13 C15 F4 57.3(2) . .
C55 C51 C52 C53 0.5(3) 2_367 .
Br51 C51 C52 C53 179.99(13) . .
C61 N52 C53 C54 0.2(2) . .
C61 N52 C53 C52 -179.08(16) . .
C51 C52 C53 N52 178.65(17) . .
C51 C52 C53 C54 -0.6(3) . .
N52 C53 C54 C54 -178.5(2) . 2_367
C52 C53 C54 C54 0.7(3) . 2_367
N52 C53 C54 C55 0.7(3) . .
C52 C53 C54 C55 179.94(16) . .
C61 N51 C55 C54 0.2(3) . .
C61 N51 C55 C51 179.20(16) . 2_367
C54 C54 C55 N51 178.3(2) 2_367 .
C53 C54 C55 N51 -0.9(3) . .
C54 C54 C55 C51 -0.7(3) 2_367 2_367
C53 C54 C55 C51 -179.92(16) . 2_367
C53 N52 C61 N51 -1.0(3) . .
C53 N52 C61 C62 178.99(15) . .
C55 N51 C61 N52 0.8(3) . .
C55 N51 C61 C62 -179.19(16) . .
N52 C61 C62 F53 -3.5(2) . .
N51 C61 C62 F53 176.47(16) . .
N52 C61 C62 F52 -124.40(17) . .
N51 C61 C62 F52 55.6(2) . .
N52 C61 C62 F51 116.96(18) . .
N51 C61 C62 F51 -63.1(2) . .
